data_7011663
loop_
_publ_author_name
'Takayuki Ishida'
'Takashi Kawakami'
'Shin-ichi Mitsubori'
'Takashi Nogami'
'Kizashi Yamaguchi'
'Hiizu Iwamura'

_publ_section_title
;
 Antiferromagnetic coupling of transition metal spins across pyrimidine
 and pyrazine bridges in dinuclear manganese(II), cobalt(II),
 nickel(II) and copper(II) 1,1,1,5,5,5-hexafluoropentane-2,4-dionate
 complexes
;
_journal_issue 16
_journal_name_full 'J. Chem. Soc., Dalton Trans.'
_journal_page_first 3177
_journal_page_last 3186
_journal_paper_doi 10.1039/b202635j
_journal_year 2002
_chemical_formula_sum 'C37 H17 F24 N4 Ni2 O8'
_chemical_formula_weight 1218.92
_space_group_IT_number 2
_symmetry_cell_setting triclinic
_symmetry_Int_Tables_number 2
_symmetry_space_group_name_Hall '-P 1'
_symmetry_space_group_name_H-M 'P -1'
_cell_angle_alpha 95.441(7)
_cell_angle_beta 91.207(7)
_cell_angle_gamma 114.168(3)
_cell_formula_units_Z 2
_cell_length_a 13.943(2)
_cell_length_b 15.060(2)
_cell_length_c 11.682(2)
_cell_measurement_reflns_used 12997
_cell_measurement_temperature 100.0
_cell_measurement_theta_max 25.3
_cell_measurement_theta_min 2.3
_cell_volume 2223.1(6)
_computing_cell_refinement PROCESS-AUTO
_computing_data_collection PROCESS-AUTO
_computing_data_reduction 'teXsan Ver. 1.10'
_computing_publication_material 'teXsan Ver. 1.10'
_computing_structure_refinement 'teXsan Ver. 1.10'
_computing_structure_solution 'DIRDIF92 (PATTY)'
_diffrn_measured_fraction_theta_full 0.9421
_diffrn_measured_fraction_theta_max 0.9421
_diffrn_measurement_device_type 'Rigaku RAXIS-RAPID Imaging Plate'
_diffrn_measurement_method \w
_diffrn_radiation_type 'Mo K\a'
_diffrn_radiation_wavelength 0.7107
_diffrn_reflns_av_R_equivalents 0.050
_diffrn_reflns_limit_h_max 18
_diffrn_reflns_limit_h_min 0
_diffrn_reflns_limit_k_max 17
_diffrn_reflns_limit_k_min -19
_diffrn_reflns_limit_l_max 15
_diffrn_reflns_limit_l_min -15
_diffrn_reflns_number 17916
_diffrn_reflns_theta_full 27.48
_diffrn_reflns_theta_max 27.48
_exptl_absorpt_coefficient_mu 1.003
_exptl_absorpt_correction_T_max 0.831
_exptl_absorpt_correction_T_min 0.664
_exptl_absorpt_correction_type integration
_exptl_absorpt_process_details '(Higashi, 1999)'
_exptl_crystal_colour green
_exptl_crystal_density_diffrn 1.821
_exptl_crystal_density_method 'not measured'
_exptl_crystal_description platelet
_exptl_crystal_size_max 0.650
_exptl_crystal_size_mid 0.400
_exptl_crystal_size_min 0.150
_refine_diff_density_max 1.14
_refine_diff_density_min -0.86
_refine_ls_extinction_coef 0.004(1)
_refine_ls_extinction_method 'Zachariasen(1967) type 2 Gaussian isotropic'
_refine_ls_goodness_of_fit_ref 1.463
_refine_ls_hydrogen_treatment refall
_refine_ls_number_parameters 745
_refine_ls_number_reflns 9655
_refine_ls_R_factor_gt 0.0539
_refine_ls_shift/su_max 0.0004
_refine_ls_structure_factor_coef Fsqd
_refine_ls_weighting_details 'w = 1/[\s^2^(Fo^2^) + (0.08500(Max(Fo^2^,0) + 2Fc^2^)/3)^2^]'
_refine_ls_weighting_scheme calc
_refine_ls_wR_factor_ref 0.1687
_reflns_number_gt 7827
_reflns_number_total 9655
_reflns_threshold_expression F^2^>2.0\s(F^2^)
_cod_data_source_file b202635j.txt
_cod_data_source_block DPPM-Ni_
_cod_original_cell_volume 2223.1(5)
_cod_original_sg_symbol_H-M 'P -1         '
_cod_original_formula_sum 'C37 H17 F24 N4 O8 Ni2 '
_cod_database_code 7011663

loop_
_symmetry_equiv_pos_as_xyz
x,y,z
-x,-y,-z

loop_
_atom_site_label
_atom_site_type_symbol
_atom_site_fract_x
_atom_site_fract_y
_atom_site_fract_z
_atom_site_U_iso_or_equiv
_atom_site_adp_type
_atom_site_occupancy
_atom_site_calc_flag
_atom_site_refinement_flags
_atom_site_disorder_assembly
_atom_site_disorder_group
Ni(1) Ni 0.10041(3) 0.38081(3) 0.19064(3) 0.0172(1) Uani 1.00 d . . .
Ni(2) Ni 0.42889(3) 0.24397(3) 0.37213(3) 0.0163(1) Uani 1.00 d . . .
F(1) F -0.2544(2) 0.2483(2) 0.0542(2) 0.0449(7) Uani 1.00 d . . .
F(2) F -0.3043(2) 0.3192(2) 0.1952(2) 0.0505(8) Uani 1.00 d . . .
F(3) F -0.2126(2) 0.4035(2) 0.0660(2) 0.0432(7) Uani 1.00 d . . .
F(4) F -0.0028(2) 0.4204(2) 0.5752(2) 0.0391(7) Uani 1.00 d . . .
F(5) F -0.1518(2) 0.2967(2) 0.5348(2) 0.0457(7) Uani 1.00 d . . .
F(6) F -0.0079(2) 0.2766(2) 0.5395(2) 0.0392(7) Uani 1.00 d . . .
F(7) F -0.1712(3) 0.0748(2) 0.1465(4) 0.078(1) Uani 1.00 d . . .
F(8) F -0.1099(3) 0.0086(2) 0.0208(3) 0.089(1) Uani 1.00 d . . .
F(9) F -0.0470(3) 0.0349(3) 0.1888(4) 0.114(2) Uani 1.00 d . . .
F(10) F 0.2033(2) 0.3387(3) -0.1898(2) 0.0674(10) Uani 1.00 d . . .
F(11) F 0.0596(3) 0.2240(2) -0.2426(2) 0.091(1) Uani 1.00 d . . .
F(12) F 0.0697(4) 0.3691(3) -0.2032(2) 0.087(2) Uani 1.00 d . . .
F(13) F 0.5353(2) -0.0326(2) 0.3939(2) 0.0471(8) Uani 1.00 d . . .
F(14) F 0.6665(2) 0.0530(2) 0.3006(3) 0.0517(9) Uani 1.00 d . . .
F(15) F 0.6508(2) 0.1046(2) 0.4739(3) 0.0559(9) Uani 1.00 d . . .
F(16) F 0.5210(2) 0.1757(4) -0.0273(2) 0.088(1) Uani 1.00 d . . .
F(17) F 0.4041(3) 0.0319(3) -0.0082(3) 0.071(1) Uani 1.00 d . . .
F(18) F 0.3609(2) 0.1519(2) -0.0066(2) 0.0492(8) Uani 1.00 d . . .
F(19) F 0.1866(3) -0.0901(2) 0.3385(5) 0.100(1) Uani 1.00 d . . .
F(20) F 0.0732(3) -0.0615(3) 0.4276(3) 0.108(1) Uani 1.00 d . . .
F(21) F 0.1092(3) -0.0176(2) 0.2628(3) 0.094(1) Uani 1.00 d . . .
F(22) F 0.3676(2) 0.2818(2) 0.7628(2) 0.0379(6) Uani 1.00 d . . .
F(23) F 0.2514(2) 0.1337(2) 0.7656(2) 0.0418(7) Uani 1.00 d . . .
F(24) F 0.4151(2) 0.1637(2) 0.7549(2) 0.0394(7) Uani 1.00 d . . .
O(1) O -0.0417(2) 0.3777(2) 0.1365(2) 0.0225(6) Uani 1.00 d . . .
O(2) O 0.0576(2) 0.3834(2) 0.3568(2) 0.0214(6) Uani 1.00 d . . .
O(3) O 0.0327(2) 0.2324(2) 0.1857(2) 0.0236(6) Uani 1.00 d . . .
O(4) O 0.1325(2) 0.3659(2) 0.0231(2) 0.0211(6) Uani 1.00 d . . .
O(5) O 0.5107(2) 0.1639(2) 0.4057(2) 0.0226(6) Uani 1.00 d . . .
O(6) O 0.4449(2) 0.2204(2) 0.2013(2) 0.0233(6) Uani 1.00 d . . .
O(7) O 0.2892(2) 0.1259(2) 0.3389(2) 0.0241(6) Uani 1.00 d . . .
O(8) O 0.3978(2) 0.2490(2) 0.5438(2) 0.0195(6) Uani 1.00 d . . .
N(1) N 0.1799(2) 0.5312(2) 0.2021(2) 0.0187(7) Uani 1.00 d . . .
N(2) N 0.2490(2) 0.3994(2) 0.2527(2) 0.0171(6) Uani 1.00 d . . .
N(3) N 0.3741(2) 0.3473(2) 0.3272(2) 0.0167(6) Uani 1.00 d . . .
N(4) N 0.5636(2) 0.3723(2) 0.4062(2) 0.0167(6) Uani 1.00 d . . .
C(1) C 0.1378(3) 0.5935(3) 0.1783(3) 0.0231(9) Uani 1.00 d . . .
C(2) C 0.1951(3) 0.6942(3) 0.1928(3) 0.0251(9) Uani 1.00 d . . .
C(3) C 0.2992(3) 0.7326(3) 0.2325(3) 0.0285(10) Uani 1.00 d . . .
C(4) C 0.3444(3) 0.6686(3) 0.2565(3) 0.0263(9) Uani 1.00 d . . .
C(5) C 0.2826(3) 0.5684(2) 0.2401(3) 0.0184(8) Uani 1.00 d . . .
C(6) C 0.3217(3) 0.4937(2) 0.2670(3) 0.0169(7) Uani 1.00 d . . .
C(7) C 0.4242(3) 0.5162(2) 0.3060(3) 0.0190(8) Uani 1.00 d . . .
C(8) C 0.4490(2) 0.4405(2) 0.3358(3) 0.0172(7) Uani 1.00 d . . .
C(9) C 0.2785(3) 0.3307(2) 0.2839(3) 0.0175(7) Uani 1.00 d . . .
C(10) C 0.5550(2) 0.4547(2) 0.3803(3) 0.0163(7) Uani 1.00 d . . .
C(11) C 0.6404(3) 0.5456(3) 0.3953(3) 0.0214(8) Uani 1.00 d . . .
C(12) C 0.7371(3) 0.5520(3) 0.4396(3) 0.0243(8) Uani 1.00 d . . .
C(13) C 0.7441(3) 0.4678(3) 0.4685(3) 0.0226(8) Uani 1.00 d . . .
C(14) C 0.6557(3) 0.3791(3) 0.4499(3) 0.0194(8) Uani 1.00 d . . .
C(15) C -0.2246(3) 0.3299(4) 0.1273(3) 0.034(1) Uani 1.00 d . . .
C(16) C -0.1211(3) 0.3485(3) 0.1952(3) 0.0230(8) Uani 1.00 d . . .
C(17) C -0.1267(3) 0.3300(3) 0.3095(3) 0.0235(8) Uani 1.00 d . . .
C(18) C -0.0369(3) 0.3509(2) 0.3814(3) 0.0194(8) Uani 1.00 d . . .
C(19) C -0.0519(3) 0.3351(3) 0.5080(3) 0.0251(9) Uani 1.00 d . . .
C(20) C -0.0841(3) 0.0729(3) 0.1141(4) 0.035(1) Uani 1.00 d . . .
C(21) C -0.0043(3) 0.1760(3) 0.0942(3) 0.0263(9) Uani 1.00 d . . .
C(22) C 0.0153(3) 0.1964(3) -0.0192(3) 0.0284(9) Uani 1.00 d . . .
C(23) C 0.0833(3) 0.2892(3) -0.0446(3) 0.0216(8) Uani 1.00 d . . .
C(24) C 0.1024(3) 0.3044(3) -0.1714(3) 0.0276(9) Uani 1.00 d . . .
C(25) C 0.5973(3) 0.0582(3) 0.3754(4) 0.034(1) Uani 1.00 d . . .
C(26) C 0.5322(3) 0.1112(3) 0.3296(3) 0.0247(9) Uani 1.00 d . . .
C(27) C 0.5037(4) 0.0942(3) 0.2124(3) 0.034(1) Uani 1.00 d . . .
C(28) C 0.4622(3) 0.1498(3) 0.1583(3) 0.0289(9) Uani 1.00 d . . .
C(29) C 0.4361(4) 0.1263(4) 0.0268(3) 0.039(1) Uani 1.00 d . . .
C(30) C 0.1492(4) -0.0248(3) 0.3601(4) 0.037(1) Uani 1.00 d . . .
C(31) C 0.2374(3) 0.0738(2) 0.4126(3) 0.0252(9) Uani 1.00 d . . .
C(32) C 0.2501(3) 0.0918(3) 0.5316(3) 0.0251(9) Uani 1.00 d . . .
C(33) C 0.3293(3) 0.1782(2) 0.5864(3) 0.0186(8) Uani 1.00 d . . .
C(34) C 0.3382(3) 0.1883(2) 0.7187(3) 0.0227(8) Uani 1.00 d . . .
C(35) C 0.4811(4) 0.5779(4) -0.0333(4) 0.043(1) Uani 1.00 d . . .
C(36) C 0.5841(4) 0.5871(3) -0.0128(4) 0.040(1) Uani 1.00 d . . .
C(37) C 0.6028(4) 0.5101(4) 0.0192(4) 0.041(1) Uani 1.00 d . . .
H(1) H 0.070(3) 0.570(3) 0.146(3) 0.016(9) Uiso 1.00 d . . .
H(2) H 0.156(3) 0.738(3) 0.171(3) 0.025(10) Uiso 1.00 d . . .
H(3) H 0.340(4) 0.804(3) 0.242(4) 0.04(1) Uiso 1.00 d . . .
H(4) H 0.421(4) 0.695(3) 0.290(4) 0.04(1) Uiso 1.00 d . . .
H(5) H 0.470(3) 0.581(3) 0.315(3) 0.023(10) Uiso 1.00 d . . .
H(6) H 0.225(4) 0.263(3) 0.269(4) 0.03(1) Uiso 1.00 d . . .
H(7) H 0.636(3) 0.599(3) 0.374(3) 0.015(9) Uiso 1.00 d . . .
H(8) H 0.791(3) 0.618(3) 0.445(4) 0.03(1) Uiso 1.00 d . . .
H(9) H 0.799(3) 0.473(3) 0.501(3) 0.012(8) Uiso 1.00 d . . .
H(10) H 0.658(4) 0.324(3) 0.469(4) 0.03(1) Uiso 1.00 d . . .
H(11) H -0.192(4) 0.310(3) 0.339(4) 0.03(1) Uiso 1.00 d . . .
H(12) H -0.010(4) 0.145(4) -0.086(5) 0.05(1) Uiso 1.00 d . . .
H(13) H 0.527(4) 0.047(4) 0.167(4) 0.05(1) Uiso 1.00 d . . .
H(14) H 0.201(3) 0.045(3) 0.573(3) 0.021(9) Uiso 1.00 d . . .
H(15) H 0.466(4) 0.635(4) -0.050(5) 0.06(1) Uiso 1.00 d . . .
H(16) H 0.635(5) 0.639(4) -0.022(5) 0.06(1) Uiso 1.00 d . . .
H(17) H 0.668(5) 0.513(4) 0.040(5) 0.07(1) Uiso 1.00 d . . .

loop_
_atom_site_aniso_label
_atom_site_aniso_U_11
_atom_site_aniso_U_22
_atom_site_aniso_U_33
_atom_site_aniso_U_12
_atom_site_aniso_U_13
_atom_site_aniso_U_23
Ni(1) 0.0138(2) 0.0223(2) 0.0158(2) 0.0074(2) 0.0009(1) 0.0044(2)
Ni(2) 0.0181(2) 0.0161(2) 0.0150(2) 0.0075(2) -0.0005(1) 0.0018(2)
F(1) 0.027(1) 0.066(2) 0.030(1) 0.010(1) -0.0100(10) -0.004(1)
F(2) 0.020(1) 0.109(2) 0.026(1) 0.030(1) 0.0019(9) 0.008(1)
F(3) 0.037(1) 0.071(2) 0.036(1) 0.035(1) 0.001(1) 0.017(1)
F(4) 0.054(2) 0.038(1) 0.018(1) 0.012(1) 0.0039(10) 0.0010(10)
F(5) 0.023(1) 0.079(2) 0.025(1) 0.008(1) 0.0086(9) 0.020(1)
F(6) 0.053(2) 0.045(1) 0.030(1) 0.027(1) 0.006(1) 0.019(1)
F(7) 0.046(2) 0.044(2) 0.136(3) 0.006(1) 0.052(2) 0.014(2)
F(8) 0.095(3) 0.033(2) 0.092(3) -0.017(2) 0.043(2) -0.015(2)
F(9) 0.087(3) 0.056(2) 0.162(4) -0.016(2) -0.047(3) 0.069(3)
F(10) 0.034(1) 0.134(3) 0.028(1) 0.026(2) 0.011(1) 0.014(2)
F(11) 0.131(4) 0.060(2) 0.024(1) -0.018(2) 0.004(2) -0.009(1)
F(12) 0.145(4) 0.163(4) 0.031(1) 0.134(4) 0.026(2) 0.036(2)
F(13) 0.060(2) 0.041(1) 0.059(2) 0.034(1) 0.026(1) 0.029(1)
F(14) 0.055(2) 0.066(2) 0.064(2) 0.047(2) 0.034(1) 0.034(1)
F(15) 0.055(2) 0.074(2) 0.059(2) 0.047(2) -0.013(1) 0.003(2)
F(16) 0.034(2) 0.186(4) 0.018(1) 0.021(2) 0.004(1) 0.006(2)
F(17) 0.095(3) 0.075(2) 0.049(2) 0.050(2) -0.025(2) -0.033(2)
F(18) 0.049(2) 0.079(2) 0.026(1) 0.036(2) -0.009(1) -0.006(1)
F(19) 0.081(3) 0.035(2) 0.165(4) 0.019(2) -0.042(3) -0.039(2)
F(20) 0.077(3) 0.084(3) 0.075(3) -0.049(2) 0.026(2) -0.031(2)
F(21) 0.090(3) 0.054(2) 0.076(2) -0.030(2) -0.057(2) 0.021(2)
F(22) 0.065(2) 0.025(1) 0.024(1) 0.018(1) 0.012(1) 0.0026(9)
F(23) 0.036(1) 0.048(1) 0.027(1) 0.001(1) 0.0101(10) 0.013(1)
F(24) 0.047(1) 0.058(2) 0.023(1) 0.032(1) -0.0031(10) 0.005(1)
O(1) 0.016(1) 0.034(1) 0.019(1) 0.011(1) 0.0008(9) 0.0049(10)
O(2) 0.017(1) 0.030(1) 0.017(1) 0.0088(10) 0.0010(9) 0.0041(10)
O(3) 0.021(1) 0.025(1) 0.024(1) 0.0070(10) 0.0021(9) 0.0063(10)
O(4) 0.020(1) 0.026(1) 0.015(1) 0.0081(10) 0.0017(9) 0.0033(9)
O(5) 0.028(1) 0.023(1) 0.022(1) 0.015(1) 0.0017(9) 0.0055(10)
O(6) 0.029(1) 0.026(1) 0.017(1) 0.012(1) 0.0015(9) 0.0026(10)
O(7) 0.026(1) 0.022(1) 0.021(1) 0.007(1) -0.0040(10) 0.0003(10)
O(8) 0.021(1) 0.017(1) 0.020(1) 0.0071(9) 0.0017(9) 0.0040(9)
N(1) 0.017(1) 0.024(1) 0.017(1) 0.010(1) 0.002(1) 0.005(1)
N(2) 0.016(1) 0.021(1) 0.015(1) 0.008(1) 0.0021(10) 0.005(1)
N(3) 0.016(1) 0.017(1) 0.016(1) 0.007(1) 0.0004(10) 0.002(1)
N(4) 0.018(1) 0.020(1) 0.013(1) 0.009(1) 0.0002(10) 0.000(1)
C(1) 0.023(2) 0.031(2) 0.019(2) 0.016(1) 0.002(1) 0.005(1)
C(2) 0.031(2) 0.031(2) 0.022(2) 0.020(2) 0.005(1) 0.008(1)
C(3) 0.032(2) 0.023(2) 0.036(2) 0.016(2) 0.006(2) 0.010(2)
C(4) 0.021(2) 0.023(2) 0.035(2) 0.008(1) 0.001(1) 0.008(1)
C(5) 0.019(2) 0.024(2) 0.015(1) 0.010(1) 0.003(1) 0.005(1)
C(6) 0.018(2) 0.022(2) 0.013(1) 0.009(1) 0.003(1) 0.004(1)
C(7) 0.016(2) 0.017(1) 0.025(2) 0.007(1) 0.002(1) 0.005(1)
C(8) 0.015(1) 0.020(2) 0.018(1) 0.009(1) 0.000(1) 0.001(1)
C(9) 0.018(2) 0.020(2) 0.014(1) 0.007(1) 0.000(1) 0.003(1)
C(10) 0.016(1) 0.020(1) 0.013(1) 0.009(1) -0.001(1) 0.001(1)
C(11) 0.023(2) 0.020(2) 0.021(2) 0.009(1) -0.001(1) 0.004(1)
C(12) 0.017(2) 0.024(2) 0.026(2) 0.004(1) 0.000(1) 0.000(1)
C(13) 0.016(2) 0.030(2) 0.023(2) 0.010(1) -0.002(1) 0.003(1)
C(14) 0.019(2) 0.023(2) 0.017(1) 0.010(1) 0.000(1) 0.001(1)
C(15) 0.023(2) 0.067(3) 0.018(2) 0.025(2) 0.003(1) 0.005(2)
C(16) 0.019(2) 0.030(2) 0.021(2) 0.012(1) 0.001(1) 0.001(1)
C(17) 0.018(2) 0.035(2) 0.017(2) 0.010(1) 0.002(1) 0.004(1)
C(18) 0.021(2) 0.022(2) 0.015(1) 0.008(1) 0.002(1) 0.005(1)
C(19) 0.022(2) 0.034(2) 0.018(2) 0.010(1) 0.001(1) 0.004(1)
C(20) 0.025(2) 0.025(2) 0.046(2) 0.002(2) 0.005(2) 0.007(2)
C(21) 0.016(2) 0.025(2) 0.036(2) 0.008(1) 0.001(1) 0.003(2)
C(22) 0.026(2) 0.027(2) 0.025(2) 0.005(1) -0.001(1) -0.004(2)
C(23) 0.015(2) 0.031(2) 0.019(2) 0.010(1) 0.000(1) 0.000(1)
C(24) 0.026(2) 0.039(2) 0.020(2) 0.016(2) -0.001(1) 0.000(2)
C(25) 0.036(2) 0.037(2) 0.042(2) 0.025(2) 0.012(2) 0.012(2)
C(26) 0.030(2) 0.021(2) 0.029(2) 0.016(1) 0.005(1) 0.005(1)
C(27) 0.050(3) 0.038(2) 0.026(2) 0.032(2) 0.004(2) -0.005(2)
C(28) 0.032(2) 0.033(2) 0.022(2) 0.014(2) 0.002(1) -0.001(2)
C(29) 0.045(2) 0.059(3) 0.022(2) 0.031(2) 0.003(2) -0.002(2)
C(30) 0.041(2) 0.025(2) 0.032(2) -0.001(2) -0.007(2) 0.005(2)
C(31) 0.024(2) 0.018(2) 0.031(2) 0.006(1) -0.003(1) 0.003(1)
C(32) 0.028(2) 0.020(2) 0.024(2) 0.006(1) 0.002(1) 0.007(1)
C(33) 0.023(2) 0.019(2) 0.019(2) 0.013(1) 0.000(1) 0.004(1)
C(34) 0.025(2) 0.018(2) 0.025(2) 0.008(1) 0.002(1) 0.007(1)
C(35) 0.047(3) 0.046(3) 0.035(2) 0.019(2) 0.002(2) 0.001(2)
C(36) 0.034(2) 0.038(2) 0.034(2) 0.002(2) 0.010(2) -0.001(2)
C(37) 0.027(2) 0.055(3) 0.037(2) 0.014(2) 0.000(2) -0.002(2)

loop_
_atom_type_symbol
_atom_type_description
_atom_type_scat_dispersion_real
_atom_type_scat_dispersion_imag
_atom_type_scat_source
C C 0.003 0.002
;International Tables for Crystallography
(1992, Vol. C, Tables 4.2.6.8 and 6.1.1.1)
;
H H 0.000 0.000
;International Tables for Crystallography
(1992, Vol. C, Table 6.1.1.2)
;
N N 0.006 0.003
;International Tables for Crystallography
(1992, Vol. C, Tables 4.2.6.8 and 6.1.1.1)
;
O O 0.011 0.006
;International Tables for Crystallography
(1992, Vol. C, Tables 4.2.6.8 and 6.1.1.1)
;
F F 0.017 0.010
;International Tables for Crystallography
(1992, Vol. C, Tables 4.2.6.8 and 6.1.1.1)
;
Ni Ni 0.339 1.112
;International Tables for Crystallography
(1992, Vol. C, Tables 4.2.6.8 and 6.1.1.1)
;

loop_
_geom_angle_atom_site_label_1
_geom_angle_atom_site_label_2
_geom_angle_atom_site_label_3
_geom_angle
_geom_angle_site_symmetry_1
_geom_angle_site_symmetry_2
_geom_angle_site_symmetry_3
_geom_angle_publ_flag
O(1) Ni(1) O(2) 89.24(9) . 1_555 1_555 yes
O(1) Ni(1) O(3) 89.55(10) . 1_555 1_555 yes
O(1) Ni(1) O(4) 88.74(9) . 1_555 1_555 yes
O(1) Ni(1) N(1) 95.1(1) . 1_555 1_555 yes
O(1) Ni(1) N(2) 173.9(1) . 1_555 1_555 yes
O(2) Ni(1) O(3) 86.09(10) . 1_555 1_555 yes
O(2) Ni(1) O(4) 174.85(10) . 1_555 1_555 yes
O(2) Ni(1) N(1) 93.2(1) . 1_555 1_555 yes
O(2) Ni(1) N(2) 88.82(10) . 1_555 1_555 yes
O(3) Ni(1) O(4) 89.16(10) . 1_555 1_555 yes
O(3) Ni(1) N(1) 175.3(1) . 1_555 1_555 yes
O(3) Ni(1) N(2) 96.1(1) . 1_555 1_555 yes
O(4) Ni(1) N(1) 91.66(10) . 1_555 1_555 yes
O(4) Ni(1) N(2) 93.67(10) . 1_555 1_555 yes
N(1) Ni(1) N(2) 79.3(1) . 1_555 1_555 yes
O(5) Ni(2) O(6) 89.89(9) . 1_555 1_555 yes
O(5) Ni(2) O(7) 94.4(1) . 1_555 1_555 yes
O(5) Ni(2) O(8) 88.20(9) . 1_555 1_555 yes
O(5) Ni(2) N(3) 168.2(1) . 1_555 1_555 yes
O(5) Ni(2) N(4) 90.8(1) . 1_555 1_555 yes
O(6) Ni(2) O(7) 84.12(10) . 1_555 1_555 yes
O(6) Ni(2) O(8) 172.40(9) . 1_555 1_555 yes
O(6) Ni(2) N(3) 85.69(10) . 1_555 1_555 yes
O(6) Ni(2) N(4) 96.9(1) . 1_555 1_555 yes
O(7) Ni(2) O(8) 88.69(9) . 1_555 1_555 yes
O(7) Ni(2) N(3) 96.1(1) . 1_555 1_555 yes
O(7) Ni(2) N(4) 174.71(10) . 1_555 1_555 yes
O(8) Ni(2) N(3) 97.55(9) . 1_555 1_555 yes
O(8) Ni(2) N(4) 90.44(10) . 1_555 1_555 yes
N(3) Ni(2) N(4) 78.8(1) . 1_555 1_555 yes
Ni(1) O(1) C(16) 122.8(2) . 1_555 1_555 yes
Ni(1) O(2) C(18) 122.4(2) . 1_555 1_555 yes
Ni(1) O(3) C(21) 123.1(2) . 1_555 1_555 yes
Ni(1) O(4) C(23) 123.1(2) . 1_555 1_555 yes
Ni(2) O(5) C(26) 123.7(2) . 1_555 1_555 yes
Ni(2) O(6) C(28) 122.6(2) . 1_555 1_555 yes
Ni(2) O(7) C(31) 125.2(2) . 1_555 1_555 yes
Ni(2) O(8) C(33) 123.1(2) . 1_555 1_555 yes
Ni(1) N(1) C(1) 125.7(2) . 1_555 1_555 yes
Ni(1) N(1) C(5) 115.8(2) . 1_555 1_555 yes
C(1) N(1) C(5) 118.5(3) . 1_555 1_555 yes
Ni(1) N(2) C(6) 114.6(2) . 1_555 1_555 yes
Ni(1) N(2) C(9) 127.6(2) . 1_555 1_555 yes
C(6) N(2) C(9) 117.7(3) . 1_555 1_555 yes
Ni(2) N(3) C(8) 114.4(2) . 1_555 1_555 yes
Ni(2) N(3) C(9) 127.7(2) . 1_555 1_555 yes
C(8) N(3) C(9) 117.7(3) . 1_555 1_555 yes
Ni(2) N(4) C(10) 115.7(2) . 1_555 1_555 yes
Ni(2) N(4) C(14) 125.2(2) . 1_555 1_555 yes
C(10) N(4) C(14) 119.1(3) . 1_555 1_555 yes
N(1) C(1) C(2) 122.5(3) . 1_555 1_555 yes
C(1) C(2) C(3) 119.4(3) . 1_555 1_555 yes
C(2) C(3) C(4) 118.8(3) . 1_555 1_555 yes
C(3) C(4) C(5) 118.9(3) . 1_555 1_555 yes
N(1) C(5) C(4) 121.9(3) . 1_555 1_555 yes
N(1) C(5) C(6) 114.6(3) . 1_555 1_555 yes
C(4) C(5) C(6) 123.4(3) . 1_555 1_555 yes
N(2) C(6) C(5) 115.7(3) . 1_555 1_555 yes
N(2) C(6) C(7) 120.5(3) . 1_555 1_555 yes
C(5) C(6) C(7) 123.8(3) . 1_555 1_555 yes
C(6) C(7) C(8) 118.3(3) . 1_555 1_555 yes
N(3) C(8) C(7) 120.6(3) . 1_555 1_555 yes
N(3) C(8) C(10) 115.7(3) . 1_555 1_555 yes
C(7) C(8) C(10) 123.8(3) . 1_555 1_555 yes
N(2) C(9) N(3) 125.1(3) . 1_555 1_555 yes
N(4) C(10) C(8) 115.2(3) . 1_555 1_555 yes
N(4) C(10) C(11) 121.7(3) . 1_555 1_555 yes
C(8) C(10) C(11) 123.0(3) . 1_555 1_555 yes
C(10) C(11) C(12) 118.9(3) . 1_555 1_555 yes
C(11) C(12) C(13) 118.7(3) . 1_555 1_555 yes
C(12) C(13) C(14) 119.3(3) . 1_555 1_555 yes
N(4) C(14) C(13) 122.3(3) . 1_555 1_555 yes
F(1) C(15) F(2) 107.5(4) . 1_555 1_555 yes
F(1) C(15) F(3) 107.8(3) . 1_555 1_555 yes
F(1) C(15) C(16) 109.9(3) . 1_555 1_555 yes
F(2) C(15) F(3) 107.3(3) . 1_555 1_555 yes
F(2) C(15) C(16) 113.1(3) . 1_555 1_555 yes
F(3) C(15) C(16) 111.0(3) . 1_555 1_555 yes
O(1) C(16) C(15) 113.7(3) . 1_555 1_555 yes
O(1) C(16) C(17) 128.7(3) . 1_555 1_555 yes
C(15) C(16) C(17) 117.5(3) . 1_555 1_555 yes
C(16) C(17) C(18) 122.3(3) . 1_555 1_555 yes
O(2) C(18) C(17) 128.7(3) . 1_555 1_555 yes
O(2) C(18) C(19) 113.5(3) . 1_555 1_555 yes
C(17) C(18) C(19) 117.8(3) . 1_555 1_555 yes
F(4) C(19) F(5) 107.4(3) . 1_555 1_555 yes
F(4) C(19) F(6) 105.9(3) . 1_555 1_555 yes
F(4) C(19) C(18) 110.3(3) . 1_555 1_555 yes
F(5) C(19) F(6) 107.4(3) . 1_555 1_555 yes
F(5) C(19) C(18) 114.5(3) . 1_555 1_555 yes
F(6) C(19) C(18) 110.9(3) . 1_555 1_555 yes
F(7) C(20) F(8) 105.9(4) . 1_555 1_555 yes
F(7) C(20) F(9) 109.9(5) . 1_555 1_555 yes
F(7) C(20) C(21) 110.8(3) . 1_555 1_555 yes
F(8) C(20) F(9) 104.3(4) . 1_555 1_555 yes
F(8) C(20) C(21) 113.7(4) . 1_555 1_555 yes
F(9) C(20) C(21) 111.9(3) . 1_555 1_555 yes
O(3) C(21) C(20) 113.4(3) . 1_555 1_555 yes
O(3) C(21) C(22) 128.5(3) . 1_555 1_555 yes
C(20) C(21) C(22) 118.0(3) . 1_555 1_555 yes
C(21) C(22) C(23) 121.5(3) . 1_555 1_555 yes
O(4) C(23) C(22) 129.0(3) . 1_555 1_555 yes
O(4) C(23) C(24) 113.0(3) . 1_555 1_555 yes
C(22) C(23) C(24) 118.0(3) . 1_555 1_555 yes
F(10) C(24) F(11) 104.3(4) . 1_555 1_555 yes
F(10) C(24) F(12) 106.0(4) . 1_555 1_555 yes
F(10) C(24) C(23) 111.6(3) . 1_555 1_555 yes
F(11) C(24) F(12) 109.3(4) . 1_555 1_555 yes
F(11) C(24) C(23) 114.1(3) . 1_555 1_555 yes
F(12) C(24) C(23) 111.0(3) . 1_555 1_555 yes
F(13) C(25) F(14) 107.6(3) . 1_555 1_555 yes
F(13) C(25) F(15) 107.7(4) . 1_555 1_555 yes
F(13) C(25) C(26) 111.1(3) . 1_555 1_555 yes
F(14) C(25) F(15) 107.6(4) . 1_555 1_555 yes
F(14) C(25) C(26) 111.5(3) . 1_555 1_555 yes
F(15) C(25) C(26) 111.1(3) . 1_555 1_555 yes
O(5) C(26) C(25) 114.5(3) . 1_555 1_555 yes
O(5) C(26) C(27) 128.3(3) . 1_555 1_555 yes
C(25) C(26) C(27) 117.2(3) . 1_555 1_555 yes
C(26) C(27) C(28) 122.3(3) . 1_555 1_555 yes
O(6) C(28) C(27) 128.4(3) . 1_555 1_555 yes
O(6) C(28) C(29) 113.5(3) . 1_555 1_555 yes
C(27) C(28) C(29) 118.0(3) . 1_555 1_555 yes
F(16) C(29) F(17) 108.4(4) . 1_555 1_555 yes
F(16) C(29) F(18) 107.6(4) . 1_555 1_555 yes
F(16) C(29) C(28) 109.4(4) . 1_555 1_555 yes
F(17) C(29) F(18) 107.0(4) . 1_555 1_555 yes
F(17) C(29) C(28) 112.4(4) . 1_555 1_555 yes
F(18) C(29) C(28) 111.8(3) . 1_555 1_555 yes
F(19) C(30) F(20) 106.3(4) . 1_555 1_555 yes
F(19) C(30) F(21) 105.6(4) . 1_555 1_555 yes
F(19) C(30) C(31) 110.5(4) . 1_555 1_555 yes
F(20) C(30) F(21) 108.4(5) . 1_555 1_555 yes
F(20) C(30) C(31) 113.6(4) . 1_555 1_555 yes
F(21) C(30) C(31) 112.0(3) . 1_555 1_555 yes
O(7) C(31) C(30) 113.7(3) . 1_555 1_555 yes
O(7) C(31) C(32) 129.0(3) . 1_555 1_555 yes
C(30) C(31) C(32) 117.2(3) . 1_555 1_555 yes
C(31) C(32) C(33) 121.0(3) . 1_555 1_555 yes
O(8) C(33) C(32) 129.8(3) . 1_555 1_555 yes
O(8) C(33) C(34) 113.9(3) . 1_555 1_555 yes
C(32) C(33) C(34) 116.3(3) . 1_555 1_555 yes
F(22) C(34) F(23) 108.5(3) . 1_555 1_555 yes
F(22) C(34) F(24) 105.3(3) . 1_555 1_555 yes
F(22) C(34) C(33) 111.0(3) . 1_555 1_555 yes
F(23) C(34) F(24) 107.5(3) . 1_555 1_555 yes
F(23) C(34) C(33) 114.5(3) . 1_555 1_555 yes
F(24) C(34) C(33) 109.7(3) . 1_555 1_555 yes
C(36) C(35) C(37) 119.2(5) . 1_555 2_665 yes
C(35) C(36) C(37) 120.8(4) . 1_555 1_555 yes
C(35) C(37) C(36) 120.0(4) . 2_665 1_555 yes

loop_
_geom_bond_atom_site_label_1
_geom_bond_atom_site_label_2
_geom_bond_distance
_geom_bond_site_symmetry_1
_geom_bond_site_symmetry_2
_geom_bond_publ_flag
Ni(1) O(1) 2.048(2) . . yes
Ni(1) O(2) 2.045(2) . . yes
Ni(1) O(3) 2.034(3) . . yes
Ni(1) O(4) 2.029(2) . . yes
Ni(1) N(1) 2.063(3) . . yes
Ni(1) N(2) 2.079(3) . . yes
Ni(2) O(5) 2.027(2) . . yes
Ni(2) O(6) 2.027(2) . . yes
Ni(2) O(7) 2.027(2) . . yes
Ni(2) O(8) 2.061(2) . . yes
Ni(2) N(3) 2.096(3) . . yes
Ni(2) N(4) 2.067(3) . . yes
F(1) C(15) 1.334(5) . . yes
F(2) C(15) 1.344(4) . . yes
F(3) C(15) 1.333(5) . . yes
F(4) C(19) 1.342(4) . . yes
F(5) C(19) 1.329(4) . . yes
F(6) C(19) 1.335(4) . . yes
F(7) C(20) 1.291(5) . . yes
F(8) C(20) 1.324(5) . . yes
F(9) C(20) 1.294(6) . . yes
F(10) C(24) 1.316(5) . . yes
F(11) C(24) 1.308(5) . . yes
F(12) C(24) 1.312(5) . . yes
F(13) C(25) 1.326(5) . . yes
F(14) C(25) 1.335(4) . . yes
F(15) C(25) 1.324(5) . . yes
F(16) C(29) 1.325(6) . . yes
F(17) C(29) 1.323(6) . . yes
F(18) C(29) 1.320(5) . . yes
F(19) C(30) 1.297(6) . . yes
F(20) C(30) 1.299(6) . . yes
F(21) C(30) 1.289(5) . . yes
F(22) C(34) 1.342(4) . . yes
F(23) C(34) 1.319(4) . . yes
F(24) C(34) 1.343(4) . . yes
O(1) C(16) 1.257(4) . . yes
O(2) C(18) 1.254(4) . . yes
O(3) C(21) 1.255(4) . . yes
O(4) C(23) 1.258(4) . . yes
O(5) C(26) 1.257(4) . . yes
O(6) C(28) 1.247(4) . . yes
O(7) C(31) 1.253(4) . . yes
O(8) C(33) 1.259(4) . . yes
N(1) C(1) 1.340(4) . . yes
N(1) C(5) 1.353(4) . . yes
N(2) C(6) 1.356(4) . . yes
N(2) C(9) 1.337(4) . . yes
N(3) C(8) 1.356(4) . . yes
N(3) C(9) 1.330(4) . . yes
N(4) C(10) 1.355(4) . . yes
N(4) C(14) 1.332(4) . . yes
C(1) C(2) 1.386(5) . . yes
C(2) C(3) 1.375(6) . . yes
C(3) C(4) 1.396(5) . . yes
C(4) C(5) 1.390(5) . . yes
C(5) C(6) 1.490(4) . . yes
C(6) C(7) 1.384(4) . . yes
C(7) C(8) 1.389(4) . . yes
C(8) C(10) 1.479(4) . . yes
C(10) C(11) 1.391(5) . . yes
C(11) C(12) 1.397(5) . . yes
C(12) C(13) 1.383(5) . . yes
C(13) C(14) 1.391(5) . . yes
C(15) C(16) 1.539(5) . . yes
C(16) C(17) 1.388(5) . . yes
C(17) C(18) 1.399(5) . . yes
C(18) C(19) 1.525(4) . . yes
C(20) C(21) 1.539(5) . . yes
C(21) C(22) 1.396(5) . . yes
C(22) C(23) 1.396(5) . . yes
C(23) C(24) 1.533(5) . . yes
C(25) C(26) 1.550(5) . . yes
C(26) C(27) 1.388(5) . . yes
C(27) C(28) 1.385(6) . . yes
C(28) C(29) 1.544(5) . . yes
C(30) C(31) 1.546(5) . . yes
C(31) C(32) 1.385(5) . . yes
C(32) C(33) 1.399(5) . . yes
C(33) C(34) 1.535(4) . . yes
C(35) C(36) 1.398(7) . . yes
C(35) C(37) 1.390(7) . 2_665 yes
C(36) C(37) 1.370(7) . . yes

loop_
_geom_contact_atom_site_label_1
_geom_contact_atom_site_label_2
_geom_contact_distance
_geom_contact_site_symmetry_1
_geom_contact_site_symmetry_2
_geom_contact_publ_flag
F(1) F(16) 2.964(4) . 1_455 ?
F(1) C(2) 3.121(4) . 2_565 ?
F(1) C(3) 3.454(5) . 2_565 ?
F(2) C(14) 3.154(4) . 1_455 ?
F(2) O(6) 3.196(4) . 1_455 ?
F(2) C(28) 3.198(5) . 1_455 ?
F(2) N(4) 3.336(4) . 1_455 ?
F(2) C(27) 3.378(6) . 1_455 ?
F(2) F(16) 3.424(4) . 1_455 ?
F(2) C(26) 3.564(5) . 1_455 ?
F(3) C(1) 3.057(4) . 2_565 ?
F(3) C(2) 3.293(4) . 2_565 ?
F(3) N(1) 3.355(4) . 2_565 ?
F(3) F(12) 3.391(6) . 2_565 ?
F(3) O(4) 3.456(4) . 2_565 ?
F(4) F(12) 3.037(4) . 1_556 ?
F(4) F(4) 3.081(5) . 2_566 ?
F(4) C(18) 3.243(4) . 2_566 ?
F(4) O(2) 3.372(3) . 2_566 ?
F(4) C(13) 3.373(4) . 2_666 ?
F(4) C(1) 3.449(4) . 2_566 ?
F(4) C(17) 3.547(4) . 2_566 ?
F(4) C(12) 3.564(4) . 2_666 ?
F(5) F(15) 3.075(4) . 1_455 ?
F(5) C(2) 3.252(4) . 2_566 ?
F(5) C(3) 3.395(4) . 2_566 ?
F(5) F(19) 3.432(5) . 2_556 ?
F(5) C(14) 3.547(4) . 1_455 ?
F(5) C(1) 3.558(4) . 2_566 ?
F(5) C(13) 3.570(5) . 1_455 ?
F(6) F(11) 2.980(4) . 1_556 ?
F(6) F(20) 3.051(5) . 2_556 ?
F(6) F(12) 3.159(4) . 1_556 ?
F(6) F(19) 3.363(6) . 2_556 ?
F(6) C(12) 3.583(4) . 2_666 ?
F(6) C(24) 3.595(4) . 1_556 ?
F(7) F(14) 2.854(4) . 1_455 ?
F(7) F(23) 3.155(4) . 2_556 ?
F(7) F(17) 3.279(5) . 2_555 ?
F(7) F(18) 3.562(4) . 2_555 ?
F(8) F(8) 3.223(9) . 2_555 ?
F(8) F(21) 3.329(6) . 2_555 ?
F(8) F(18) 3.330(5) . 2_555 ?
F(8) F(9) 3.509(7) . 2_555 ?
F(8) F(23) 3.531(4) . 2_556 ?
F(9) F(23) 3.041(4) . 2_556 ?
F(10) F(22) 2.803(4) . 1_554 ?
F(10) C(37) 3.216(5) . 2_665 ?
F(10) C(11) 3.384(5) . 2_665 ?
F(10) F(23) 3.414(5) . 1_554 ?
F(10) C(12) 3.437(5) . 2_665 ?
F(10) C(36) 3.483(6) . 2_665 ?
F(10) C(34) 3.595(5) . 1_554 ?
F(11) F(21) 3.017(4) . 2_555 ?
F(11) F(20) 3.034(4) . 2_555 ?
F(11) F(19) 3.293(6) . 2_555 ?
F(11) C(30) 3.355(5) . 2_555 ?
F(11) F(23) 3.464(6) . 1_554 ?
F(12) C(1) 3.180(5) . 2_565 ?
F(12) C(2) 3.422(6) . 2_565 ?
F(13) F(24) 2.814(3) . 2_656 ?
F(13) F(15) 2.911(4) . 2_656 ?
F(13) F(13) 2.916(5) . 2_656 ?
F(13) O(5) 3.115(3) . 2_656 ?
F(13) C(25) 3.263(5) . 2_656 ?
F(13) C(33) 3.449(4) . 2_656 ?
F(13) C(26) 3.558(4) . 2_656 ?
F(13) C(32) 3.568(5) . 2_656 ?
F(14) F(24) 2.982(4) . 2_656 ?
F(14) F(23) 3.476(4) . 2_656 ?
F(14) F(17) 3.504(4) . 2_655 ?
F(14) C(32) 3.569(4) . 2_656 ?
F(14) C(34) 3.593(4) . 2_656 ?
F(15) F(19) 3.206(5) . 2_656 ?
F(16) F(24) 2.867(4) . 1_554 ?
F(16) C(3) 3.462(5) . 2_665 ?
F(17) F(17) 3.198(7) . 2_655 ?
F(17) C(27) 3.495(5) . 2_655 ?
F(17) F(24) 3.526(4) . 1_554 ?
F(18) F(24) 2.906(4) . 1_554 ?
F(18) F(23) 2.973(3) . 1_554 ?
F(18) C(34) 3.337(4) . 1_554 ?
F(18) F(22) 3.458(4) . 1_554 ?
F(19) C(2) 3.569(5) . 1_545 ?
F(21) C(22) 3.588(5) . 2_555 ?
F(22) C(36) 3.258(5) . 2_666 ?
F(22) C(11) 3.364(4) . 2_666 ?
F(22) C(7) 3.415(4) . 2_666 ?
F(23) C(20) 3.481(5) . 2_556 ?
F(24) C(4) 3.284(5) . 2_666 ?
F(24) C(29) 3.306(5) . 1_556 ?
F(24) C(25) 3.473(5) . 2_656 ?
O(2) C(13) 3.264(4) . 2_666 ?
O(2) C(12) 3.433(4) . 2_666 ?
O(4) C(37) 3.459(5) . 2_665 ?
O(6) C(35) 3.576(6) . 2_665 ?
O(8) C(11) 3.362(4) . 2_666 ?
N(2) C(12) 3.584(4) . 2_666 ?
N(3) C(11) 3.530(4) . 2_666 ?
N(4) C(7) 3.581(4) . 2_666 ?
C(4) C(14) 3.570(5) . 2_666 ?
C(5) C(13) 3.502(5) . 2_666 ?
C(6) C(13) 3.308(5) . 2_666 ?
C(6) C(37) 3.528(6) . 2_665 ?
C(6) C(36) 3.579(5) . 2_665 ?
C(7) C(14) 3.546(4) . 2_666 ?
C(8) C(11) 3.423(5) . 2_666 ?
C(8) C(10) 3.547(4) . 2_666 ?
C(9) C(12) 3.587(5) . 2_666 ?

loop_
_geom_torsion_atom_site_label_1
_geom_torsion_atom_site_label_2
_geom_torsion_atom_site_label_3
_geom_torsion_atom_site_label_4
_geom_torsion
_geom_torsion_site_symmetry_1
_geom_torsion_site_symmetry_2
_geom_torsion_site_symmetry_3
_geom_torsion_site_symmetry_4
_geom_torsion_publ_flag
Ni(1) O(1) C(16) C(15) -166.6(2) 1_555 1_555 1_555 1_555 yes
Ni(1) O(1) C(16) C(17) 12.2(5) 1_555 1_555 1_555 1_555 yes
Ni(1) O(2) C(18) C(17) -16.5(5) 1_555 1_555 1_555 1_555 yes
Ni(1) O(2) C(18) C(19) 164.8(2) 1_555 1_555 1_555 1_555 yes
Ni(1) O(3) C(21) C(20) -159.5(2) 1_555 1_555 1_555 1_555 yes
Ni(1) O(3) C(21) C(22) 18.1(5) 1_555 1_555 1_555 1_555 yes
Ni(1) O(4) C(23) C(22) -13.4(5) 1_555 1_555 1_555 1_555 yes
Ni(1) O(4) C(23) C(24) 165.6(2) 1_555 1_555 1_555 1_555 yes
Ni(1) N(1) C(1) C(2) 177.1(3) 1_555 1_555 1_555 1_555 yes
Ni(1) N(1) C(5) C(4) -177.3(3) 1_555 1_555 1_555 1_555 yes
Ni(1) N(1) C(5) C(6) 0.3(3) 1_555 1_555 1_555 1_555 yes
Ni(1) N(2) C(6) C(5) 2.1(3) 1_555 1_555 1_555 1_555 yes
Ni(1) N(2) C(6) C(7) -179.0(2) 1_555 1_555 1_555 1_555 yes
Ni(1) N(2) C(9) N(3) -177.4(2) 1_555 1_555 1_555 1_555 yes
Ni(2) O(5) C(26) C(25) 178.9(2) 1_555 1_555 1_555 1_555 yes
Ni(2) O(5) C(26) C(27) -2.2(6) 1_555 1_555 1_555 1_555 yes
Ni(2) O(6) C(28) C(27) -21.0(6) 1_555 1_555 1_555 1_555 yes
Ni(2) O(6) C(28) C(29) 161.2(3) 1_555 1_555 1_555 1_555 yes
Ni(2) O(7) C(31) C(30) -165.8(2) 1_555 1_555 1_555 1_555 yes
Ni(2) O(7) C(31) C(32) 12.7(5) 1_555 1_555 1_555 1_555 yes
Ni(2) O(8) C(33) C(32) -12.0(5) 1_555 1_555 1_555 1_555 yes
Ni(2) O(8) C(33) C(34) 165.6(2) 1_555 1_555 1_555 1_555 yes
Ni(2) N(3) C(8) C(7) 178.5(2) 1_555 1_555 1_555 1_555 yes
Ni(2) N(3) C(8) C(10) -2.7(3) 1_555 1_555 1_555 1_555 yes
Ni(2) N(3) C(9) N(2) -177.4(2) 1_555 1_555 1_555 1_555 yes
Ni(2) N(4) C(10) C(8) 2.3(3) 1_555 1_555 1_555 1_555 yes
Ni(2) N(4) C(10) C(11) -177.9(2) 1_555 1_555 1_555 1_555 yes
Ni(2) N(4) C(14) C(13) 178.6(2) 1_555 1_555 1_555 1_555 yes
F(1) C(15) C(16) O(1) 73.2(4) 1_555 1_555 1_555 1_555 yes
F(1) C(15) C(16) C(17) -105.8(4) 1_555 1_555 1_555 1_555 yes
F(2) C(15) C(16) O(1) -166.7(4) 1_555 1_555 1_555 1_555 yes
F(2) C(15) C(16) C(17) 14.4(5) 1_555 1_555 1_555 1_555 yes
F(3) C(15) C(16) O(1) -46.0(4) 1_555 1_555 1_555 1_555 yes
F(3) C(15) C(16) C(17) 135.0(3) 1_555 1_555 1_555 1_555 yes
F(4) C(19) C(18) O(2) 61.6(4) 1_555 1_555 1_555 1_555 yes
F(4) C(19) C(18) C(17) -117.2(4) 1_555 1_555 1_555 1_555 yes
F(5) C(19) C(18) O(2) -177.2(3) 1_555 1_555 1_555 1_555 yes
F(5) C(19) C(18) C(17) 4.0(5) 1_555 1_555 1_555 1_555 yes
F(6) C(19) C(18) O(2) -55.4(4) 1_555 1_555 1_555 1_555 yes
F(6) C(19) C(18) C(17) 125.7(3) 1_555 1_555 1_555 1_555 yes
F(7) C(20) C(21) O(3) 71.6(5) 1_555 1_555 1_555 1_555 yes
F(7) C(20) C(21) C(22) -106.3(4) 1_555 1_555 1_555 1_555 yes
F(8) C(20) C(21) O(3) -169.3(4) 1_555 1_555 1_555 1_555 yes
F(8) C(20) C(21) C(22) 12.8(5) 1_555 1_555 1_555 1_555 yes
F(9) C(20) C(21) O(3) -51.4(5) 1_555 1_555 1_555 1_555 yes
F(9) C(20) C(21) C(22) 130.6(5) 1_555 1_555 1_555 1_555 yes
F(10) C(24) C(23) O(4) 56.4(4) 1_555 1_555 1_555 1_555 yes
F(10) C(24) C(23) C(22) -124.5(4) 1_555 1_555 1_555 1_555 yes
F(11) C(24) C(23) O(4) 174.3(4) 1_555 1_555 1_555 1_555 yes
F(11) C(24) C(23) C(22) -6.5(5) 1_555 1_555 1_555 1_555 yes
F(12) C(24) C(23) O(4) -61.6(4) 1_555 1_555 1_555 1_555 yes
F(12) C(24) C(23) C(22) 117.5(4) 1_555 1_555 1_555 1_555 yes
F(13) C(25) C(26) O(5) 96.2(4) 1_555 1_555 1_555 1_555 yes
F(13) C(25) C(26) C(27) -82.8(4) 1_555 1_555 1_555 1_555 yes
F(14) C(25) C(26) O(5) -143.7(4) 1_555 1_555 1_555 1_555 yes
F(14) C(25) C(26) C(27) 37.2(5) 1_555 1_555 1_555 1_555 yes
F(15) C(25) C(26) O(5) -23.7(5) 1_555 1_555 1_555 1_555 yes
F(15) C(25) C(26) C(27) 157.3(4) 1_555 1_555 1_555 1_555 yes
F(16) C(29) C(28) O(6) 90.9(5) 1_555 1_555 1_555 1_555 yes
F(16) C(29) C(28) C(27) -87.2(5) 1_555 1_555 1_555 1_555 yes
F(17) C(29) C(28) O(6) -148.6(4) 1_555 1_555 1_555 1_555 yes
F(17) C(29) C(28) C(27) 33.4(6) 1_555 1_555 1_555 1_555 yes
F(18) C(29) C(28) O(6) -28.2(5) 1_555 1_555 1_555 1_555 yes
F(18) C(29) C(28) C(27) 153.7(4) 1_555 1_555 1_555 1_555 yes
F(19) C(30) C(31) O(7) 84.7(5) 1_555 1_555 1_555 1_555 yes
F(19) C(30) C(31) C(32) -94.0(5) 1_555 1_555 1_555 1_555 yes
F(20) C(30) C(31) O(7) -156.0(4) 1_555 1_555 1_555 1_555 yes
F(20) C(30) C(31) C(32) 25.3(6) 1_555 1_555 1_555 1_555 yes
F(21) C(30) C(31) O(7) -32.8(6) 1_555 1_555 1_555 1_555 yes
F(21) C(30) C(31) C(32) 148.6(4) 1_555 1_555 1_555 1_555 yes
F(22) C(34) C(33) O(8) 36.5(4) 1_555 1_555 1_555 1_555 yes
F(22) C(34) C(33) C(32) -145.6(3) 1_555 1_555 1_555 1_555 yes
F(23) C(34) C(33) O(8) 159.6(3) 1_555 1_555 1_555 1_555 yes
F(23) C(34) C(33) C(32) -22.4(4) 1_555 1_555 1_555 1_555 yes
F(24) C(34) C(33) O(8) -79.4(3) 1_555 1_555 1_555 1_555 yes
F(24) C(34) C(33) C(32) 98.5(4) 1_555 1_555 1_555 1_555 yes
O(1) Ni(1) O(2) C(18) 24.2(3) 1_555 1_555 1_555 1_555 yes
O(1) Ni(1) O(3) C(21) 64.7(3) 1_555 1_555 1_555 1_555 yes
O(1) Ni(1) O(4) C(23) -67.8(3) 1_555 1_555 1_555 1_555 yes
O(1) Ni(1) N(1) C(1) 0.1(3) 1_555 1_555 1_555 1_555 yes
O(1) Ni(1) N(1) C(5) 178.3(2) 1_555 1_555 1_555 1_555 yes
O(1) Ni(1) N(2) C(6) -23(1) 1_555 1_555 1_555 1_555 yes
O(1) Ni(1) N(2) C(9) 153.4(8) 1_555 1_555 1_555 1_555 yes
O(1) C(16) C(17) C(18) 5.9(6) 1_555 1_555 1_555 1_555 yes
O(2) Ni(1) O(1) C(16) -22.3(3) 1_555 1_555 1_555 1_555 yes
O(2) Ni(1) O(3) C(21) 154.0(3) 1_555 1_555 1_555 1_555 yes
O(2) Ni(1) O(4) C(23) 0(1) 1_555 1_555 1_555 1_555 yes
O(2) Ni(1) N(1) C(1) -89.4(3) 1_555 1_555 1_555 1_555 yes
O(2) Ni(1) N(1) C(5) 88.8(2) 1_555 1_555 1_555 1_555 yes
O(2) Ni(1) N(2) C(6) -95.0(2) 1_555 1_555 1_555 1_555 yes
O(2) Ni(1) N(2) C(9) 81.9(3) 1_555 1_555 1_555 1_555 yes
O(2) C(18) C(17) C(16) -3.4(6) 1_555 1_555 1_555 1_555 yes
O(3) Ni(1) O(1) C(16) 63.8(3) 1_555 1_555 1_555 1_555 yes
O(3) Ni(1) O(2) C(18) -65.4(3) 1_555 1_555 1_555 1_555 yes
O(3) Ni(1) O(4) C(23) 21.8(3) 1_555 1_555 1_555 1_555 yes
O(3) Ni(1) N(1) C(1) -170(1) 1_555 1_555 1_555 1_555 yes
O(3) Ni(1) N(1) C(5) 7(1) 1_555 1_555 1_555 1_555 yes
O(3) Ni(1) N(2) C(6) 179.0(2) 1_555 1_555 1_555 1_555 yes
O(3) Ni(1) N(2) C(9) -4.0(3) 1_555 1_555 1_555 1_555 yes
O(3) C(21) C(22) C(23) -0.2(6) 1_555 1_555 1_555 1_555 yes
O(4) Ni(1) O(1) C(16) 152.9(3) 1_555 1_555 1_555 1_555 yes
O(4) Ni(1) O(2) C(18) -42(1) 1_555 1_555 1_555 1_555 yes
O(4) Ni(1) O(3) C(21) -24.0(3) 1_555 1_555 1_555 1_555 yes
O(4) Ni(1) N(1) C(1) 89.0(3) 1_555 1_555 1_555 1_555 yes
O(4) Ni(1) N(1) C(5) -92.8(2) 1_555 1_555 1_555 1_555 yes
O(4) Ni(1) N(2) C(6) 89.5(2) 1_555 1_555 1_555 1_555 yes
O(4) Ni(1) N(2) C(9) -93.6(3) 1_555 1_555 1_555 1_555 yes
O(4) C(23) C(22) C(21) -2.5(6) 1_555 1_555 1_555 1_555 yes
O(5) Ni(2) O(6) C(28) 22.6(3) 1_555 1_555 1_555 1_555 yes
O(5) Ni(2) O(7) C(31) 70.4(3) 1_555 1_555 1_555 1_555 yes
O(5) Ni(2) O(8) C(33) -77.3(2) 1_555 1_555 1_555 1_555 yes
O(5) Ni(2) N(3) C(8) -26.7(6) 1_555 1_555 1_555 1_555 yes
O(5) Ni(2) N(3) C(9) 147.8(4) 1_555 1_555 1_555 1_555 yes
O(5) Ni(2) N(4) C(10) 171.3(2) 1_555 1_555 1_555 1_555 yes
O(5) Ni(2) N(4) C(14) -8.3(3) 1_555 1_555 1_555 1_555 yes
O(5) C(26) C(27) C(28) 12.7(7) 1_555 1_555 1_555 1_555 yes
O(6) Ni(2) O(5) C(26) -12.1(3) 1_555 1_555 1_555 1_555 yes
O(6) Ni(2) O(7) C(31) 159.9(3) 1_555 1_555 1_555 1_555 yes
O(6) Ni(2) O(8) C(33) -1.8(8) 1_555 1_555 1_555 1_555 yes
O(6) Ni(2) N(3) C(8) -95.0(2) 1_555 1_555 1_555 1_555 yes
O(6) Ni(2) N(3) C(9) 79.5(3) 1_555 1_555 1_555 1_555 yes
O(6) Ni(2) N(4) C(10) 81.3(2) 1_555 1_555 1_555 1_555 yes
O(6) Ni(2) N(4) C(14) -98.3(3) 1_555 1_555 1_555 1_555 yes
O(6) C(28) C(27) C(26) 0.7(7) 1_555 1_555 1_555 1_555 yes
O(7) Ni(2) O(5) C(26) 72.0(3) 1_555 1_555 1_555 1_555 yes
O(7) Ni(2) O(6) C(28) -71.8(3) 1_555 1_555 1_555 1_555 yes
O(7) Ni(2) O(8) C(33) 17.1(2) 1_555 1_555 1_555 1_555 yes
O(7) Ni(2) N(3) C(8) -178.6(2) 1_555 1_555 1_555 1_555 yes
O(7) Ni(2) N(3) C(9) -4.1(3) 1_555 1_555 1_555 1_555 yes
O(7) Ni(2) N(4) C(10) -20(1) 1_555 1_555 1_555 1_555 yes
O(7) Ni(2) N(4) C(14) 160.4(10) 1_555 1_555 1_555 1_555 yes
O(7) C(31) C(32) C(33) 0.2(6) 1_555 1_555 1_555 1_555 yes
O(8) Ni(2) O(5) C(26) 160.6(3) 1_555 1_555 1_555 1_555 yes
O(8) Ni(2) O(6) C(28) -52.8(8) 1_555 1_555 1_555 1_555 yes
O(8) Ni(2) O(7) C(31) -17.7(3) 1_555 1_555 1_555 1_555 yes
O(8) Ni(2) N(3) C(8) 91.9(2) 1_555 1_555 1_555 1_555 yes
O(8) Ni(2) N(3) C(9) -93.6(3) 1_555 1_555 1_555 1_555 yes
O(8) Ni(2) N(4) C(10) -100.5(2) 1_555 1_555 1_555 1_555 yes
O(8) Ni(2) N(4) C(14) 79.9(3) 1_555 1_555 1_555 1_555 yes
O(8) C(33) C(32) C(31) -0.3(6) 1_555 1_555 1_555 1_555 yes
N(1) Ni(1) O(1) C(16) -115.5(3) 1_555 1_555 1_555 1_555 yes
N(1) Ni(1) O(2) C(18) 119.3(3) 1_555 1_555 1_555 1_555 yes
N(1) Ni(1) O(3) C(21) -124(1) 1_555 1_555 1_555 1_555 yes
N(1) Ni(1) O(4) C(23) -162.8(3) 1_555 1_555 1_555 1_555 yes
N(1) Ni(1) N(2) C(6) -1.5(2) 1_555 1_555 1_555 1_555 yes
N(1) Ni(1) N(2) C(9) 175.4(3) 1_555 1_555 1_555 1_555 yes
N(1) C(1) C(2) C(3) 0.3(5) 1_555 1_555 1_555 1_555 yes
N(1) C(5) C(4) C(3) -0.4(5) 1_555 1_555 1_555 1_555 yes
N(1) C(5) C(6) N(2) -1.6(4) 1_555 1_555 1_555 1_555 yes
N(1) C(5) C(6) C(7) 179.5(3) 1_555 1_555 1_555 1_555 yes
N(2) Ni(1) O(1) C(16) -93.8(10) 1_555 1_555 1_555 1_555 yes
N(2) Ni(1) O(2) C(18) -161.5(3) 1_555 1_555 1_555 1_555 yes
N(2) Ni(1) O(3) C(21) -117.6(3) 1_555 1_555 1_555 1_555 yes
N(2) Ni(1) O(4) C(23) 117.8(3) 1_555 1_555 1_555 1_555 yes
N(2) Ni(1) N(1) C(1) -177.6(3) 1_555 1_555 1_555 1_555 yes
N(2) Ni(1) N(1) C(5) 0.6(2) 1_555 1_555 1_555 1_555 yes
N(2) C(6) C(5) C(4) 175.9(3) 1_555 1_555 1_555 1_555 yes
N(2) C(6) C(7) C(8) -3.3(5) 1_555 1_555 1_555 1_555 yes
N(2) C(9) N(3) C(8) -3.1(5) 1_555 1_555 1_555 1_555 yes
N(3) Ni(2) O(5) C(26) -80.0(6) 1_555 1_555 1_555 1_555 yes
N(3) Ni(2) O(6) C(28) -168.4(3) 1_555 1_555 1_555 1_555 yes
N(3) Ni(2) O(7) C(31) -115.1(3) 1_555 1_555 1_555 1_555 yes
N(3) Ni(2) O(8) C(33) 113.1(2) 1_555 1_555 1_555 1_555 yes
N(3) Ni(2) N(4) C(10) -2.9(2) 1_555 1_555 1_555 1_555 yes
N(3) Ni(2) N(4) C(14) 177.5(3) 1_555 1_555 1_555 1_555 yes
N(3) C(8) C(7) C(6) -0.3(5) 1_555 1_555 1_555 1_555 yes
N(3) C(8) C(10) N(4) 0.3(4) 1_555 1_555 1_555 1_555 yes
N(3) C(8) C(10) C(11) -179.5(3) 1_555 1_555 1_555 1_555 yes
N(3) C(9) N(2) C(6) -0.5(5) 1_555 1_555 1_555 1_555 yes
N(4) Ni(2) O(5) C(26) -109.0(3) 1_555 1_555 1_555 1_555 yes
N(4) Ni(2) O(6) C(28) 113.5(3) 1_555 1_555 1_555 1_555 yes
N(4) Ni(2) O(7) C(31) -98(1) 1_555 1_555 1_555 1_555 yes
N(4) Ni(2) O(8) C(33) -168.1(2) 1_555 1_555 1_555 1_555 yes
N(4) Ni(2) N(3) C(8) 3.0(2) 1_555 1_555 1_555 1_555 yes
N(4) Ni(2) N(3) C(9) 177.5(3) 1_555 1_555 1_555 1_555 yes
N(4) C(10) C(8) C(7) 179.1(3) 1_555 1_555 1_555 1_555 yes
N(4) C(10) C(11) C(12) -0.8(5) 1_555 1_555 1_555 1_555 yes
N(4) C(14) C(13) C(12) -0.7(5) 1_555 1_555 1_555 1_555 yes
C(1) N(1) C(5) C(4) 1.0(5) 1_555 1_555 1_555 1_555 yes
C(1) N(1) C(5) C(6) 178.6(3) 1_555 1_555 1_555 1_555 yes
C(1) C(2) C(3) C(4) 0.4(6) 1_555 1_555 1_555 1_555 yes
C(2) C(1) N(1) C(5) -1.0(5) 1_555 1_555 1_555 1_555 yes
C(2) C(3) C(4) C(5) -0.3(6) 1_555 1_555 1_555 1_555 yes
C(3) C(4) C(5) C(6) -177.7(3) 1_555 1_555 1_555 1_555 yes
C(4) C(5) C(6) C(7) -2.9(5) 1_555 1_555 1_555 1_555 yes
C(5) C(6) N(2) C(9) -175.2(3) 1_555 1_555 1_555 1_555 yes
C(5) C(6) C(7) C(8) 175.5(3) 1_555 1_555 1_555 1_555 yes
C(6) C(7) C(8) C(10) -179.1(3) 1_555 1_555 1_555 1_555 yes
C(7) C(6) N(2) C(9) 3.7(4) 1_555 1_555 1_555 1_555 yes
C(7) C(8) N(3) C(9) 3.4(4) 1_555 1_555 1_555 1_555 yes
C(7) C(8) C(10) C(11) -0.7(5) 1_555 1_555 1_555 1_555 yes
C(8) C(10) N(4) C(14) -178.0(3) 1_555 1_555 1_555 1_555 yes
C(8) C(10) C(11) C(12) 178.9(3) 1_555 1_555 1_555 1_555 yes
C(9) N(3) C(8) C(10) -177.7(3) 1_555 1_555 1_555 1_555 yes
C(10) N(4) C(14) C(13) -1.0(5) 1_555 1_555 1_555 1_555 yes
C(10) C(11) C(12) C(13) -0.9(5) 1_555 1_555 1_555 1_555 yes
C(11) C(10) N(4) C(14) 1.7(5) 1_555 1_555 1_555 1_555 yes
C(11) C(12) C(13) C(14) 1.6(5) 1_555 1_555 1_555 1_555 yes
C(15) C(16) C(17) C(18) -175.3(3) 1_555 1_555 1_555 1_555 yes
C(16) C(17) C(18) C(19) 175.2(3) 1_555 1_555 1_555 1_555 yes
C(20) C(21) C(22) C(23) 177.4(3) 1_555 1_555 1_555 1_555 yes
C(21) C(22) C(23) C(24) 178.5(3) 1_555 1_555 1_555 1_555 yes
C(25) C(26) C(27) C(28) -168.4(4) 1_555 1_555 1_555 1_555 yes
C(26) C(27) C(28) C(29) 178.4(4) 1_555 1_555 1_555 1_555 yes
C(30) C(31) C(32) C(33) 178.7(3) 1_555 1_555 1_555 1_555 yes
C(31) C(32) C(33) C(34) -177.9(3) 1_555 1_555 1_555 1_555 yes
